data_2011167
loop_
_publ_author_name
'Ziemer, Burkhard'
'Grubert, Lutz'

_publ_section_title
;
 2,2',4,4',6,6'-Hexamethyl-4,4'-bi[4<i>H</i>-pyranyl]
;
_journal_issue 7
_journal_name_full 'Acta Crystallographica Section C'
_journal_page_first e304
_journal_page_last e304
_journal_paper_doi 10.1107/S0108270100007885
_journal_volume 56
_journal_year 2000
_chemical_formula_sum 'C16 H22 O2'
_chemical_formula_weight 246.34
_chemical_melting_point 385.0(10)
_chemical_name_systematic
;
 2,4,6,2',4',6'-Hexamethyl-4H,4'H[4,4']bipyranyl
;
_space_group_IT_number 14
_symmetry_cell_setting monoclinic
_symmetry_space_group_name_Hall '-P 2ybc'
_symmetry_space_group_name_H-M 'P 1 21/c 1'
_audit_creation_method SHELXL-97
_cell_angle_alpha 90.00
_cell_angle_beta 114.26(3)
_cell_angle_gamma 90.00
_cell_formula_units_Z 2
_cell_length_a 7.842(2)
_cell_length_b 11.458(3)
_cell_length_c 8.824(2)
_cell_measurement_reflns_used 5000
_cell_measurement_temperature 180(2)
_cell_measurement_theta_max 24.0
_cell_measurement_theta_min 2.0
_cell_volume 722.9(4)
_computing_cell_refinement IPDS-2.87
_computing_data_collection 'IPDS-2.87 (Stoe & Cie, 1997)'
_computing_data_reduction IPDS-2.87
_computing_publication_material SHELXL97
_computing_structure_refinement 'SHELXL97 (Sheldrick, 1997)'
_computing_structure_solution 'SHELXS97 (Sheldrick, 1990)'
_diffrn_ambient_temperature 180(2)
_diffrn_detector_area_resol_mean 6.667
_diffrn_measured_fraction_theta_full .977
_diffrn_measured_fraction_theta_max .977
_diffrn_measurement_device 'Stoe IPDS'
_diffrn_measurement_method '\f-rotation, \f-incr. = 1.5\%, 160 exposures'
_diffrn_radiation_monochromator 'planar graphite'
_diffrn_radiation_source 'fine-focus sealed X-ray tube'
_diffrn_radiation_type MoK\a
_diffrn_radiation_wavelength .71073
_diffrn_reflns_av_R_equivalents .0325
_diffrn_reflns_av_sigmaI/netI .0238
_diffrn_reflns_limit_h_max 10
_diffrn_reflns_limit_h_min -10
_diffrn_reflns_limit_k_max 15
_diffrn_reflns_limit_k_min -15
_diffrn_reflns_limit_l_max 11
_diffrn_reflns_limit_l_min -11
_diffrn_reflns_number 5901
_diffrn_reflns_theta_full 28.07
_diffrn_reflns_theta_max 28.07
_diffrn_reflns_theta_min 3.36
_diffrn_standards_decay_% 0
_diffrn_standards_number 0
_exptl_absorpt_coefficient_mu .073
_exptl_absorpt_correction_type none
_exptl_crystal_colour colourless
_exptl_crystal_density_diffrn 1.132
_exptl_crystal_density_meas ?
_exptl_crystal_density_method none
_exptl_crystal_description plate
_exptl_crystal_F_000 268
_exptl_crystal_size_max .52
_exptl_crystal_size_mid .40
_exptl_crystal_size_min .22
_refine_diff_density_max .222
_refine_diff_density_min -.159
_refine_ls_extinction_method none
_refine_ls_goodness_of_fit_ref 1.039
_refine_ls_hydrogen_treatment mixed
_refine_ls_matrix_type full
_refine_ls_number_parameters 121
_refine_ls_number_reflns 1716
_refine_ls_number_restraints 0
_refine_ls_restrained_S_all 1.039
_refine_ls_R_factor_all .054
_refine_ls_R_factor_gt .044
_refine_ls_shift/su_max .003
_refine_ls_shift/su_mean .001
_refine_ls_structure_factor_coef Fsqd
_refine_ls_weighting_details 'calc w = 1/[\s^2^(Fo^2^)+(0.0650P)^2^+0.1273P] where P = (Fo^2^+2Fc^2^)/3'
_refine_ls_weighting_scheme calc
_refine_ls_wR_factor_ref .119
_reflns_number_gt 1393
_reflns_number_total 1716
_reflns_threshold_expression I>2\s(I)
_cod_data_source_file qa0317.cif
_cod_data_source_block I
_cod_depositor_comments
;
The following automatic conversions were performed:
'_symmetry_cell_setting' value 'Monoclinic' changed to 'monoclinic'
according to '/home/saulius/struct/CIF-dictionaries/cif_core.dic'
dictionary named 'cif_core.dic' version 2.4.1 from 2010-06-29.

Automatic conversion script
Id: cif_fix_enum 1527 2010-12-29 10:47:43Z saulius 

The following automatic conversions were performed:

'_symmetry_cell_setting' value 'Monoclinic' changed to 'monoclinic'
according to /home/saulius/struct/CIF-dictionaries/cif_core.dic
dictionary named 'cif_core.dic' version 2.4.1 from 2010-06-29.

Automatic conversion script
Id: cif_fix_values 1715 2011-07-08 13:25:40Z adriana 

The following automatic conversions were performed:

'_exptl_crystal_density_meas' value 'not measured' was changed to '?'
- the value is perceived as not measured.

Automatic conversion script
Id: cif_fix_values 3008 2015-01-20 13:52:24Z robertas 
;
_cod_original_cell_volume 722.9(3)
_cod_original_sg_symbol_H-M 'P 21/c'
_cod_database_code 2011167
_cod_database_fobs_code 2011167

loop_
_symmetry_equiv_pos_as_xyz
'x, y, z'
'-x, y+1/2, -z+1/2'
'-x, -y, -z'
'x, -y-1/2, z-1/2'

loop_
_atom_site_label
_atom_site_fract_x
_atom_site_fract_y
_atom_site_fract_z
_atom_site_U_iso_or_equiv
_atom_site_adp_type
_atom_site_calc_flag
_atom_site_refinement_flags
_atom_site_occupancy
_atom_site_disorder_assembly
_atom_site_disorder_group
_atom_site_type_symbol
C2 .73063(16) .83938(10) .06204(13) .0281(3) Uani d . 1 . . C
C3 .8723(3) .85917(15) .0177(2) .0266(4) Uani d P .891(4) A 1 C
H3 .8907 .8051 -.0559 .029 Uiso calc PR .891(4) A 1 H
C3S .803(2) .8875(12) -.0326(19) .026(3) Uani d P .109(4) A 2 C
H3S .7959 .8418 -.1247 .028 Uiso calc PR .109(4) A 2 H
C4 1.00485(16) .96160(10) .07662(14) .0234(4) Uani d P .891(4) . 1 C
C4S .8967(14) 1.0075(7) -.0162(11) .023(3) Uani d P .109(4) . 2 C
C5 .9479(3) 1.03271(15) .1930(2) .0269(3) Uani d P .891(4) A 1 C
H5 1.0195 1.1004 .2418 .030 Uiso calc PR .891(4) A 1 H
C5S .879(2) 1.0618(11) .1365(17) .022(3) Uani d P .109(4) A 2 C
H5S .9228 1.1394 .1657 .024 Uiso calc PR .109(4) A 2 H
C6 .80534(16) 1.00757(10) .23210(13) .0283(3) Uani d . 1 . . C
C7 .59953(19) .73796(11) .01132(17) .0387(3) Uani d . 1 A . C
H7A .6207 .6892 .1086 .043 Uiso calc R 1 . . H
H7B .6216 .6918 -.0724 .043 Uiso calc R 1 . . H
H7C .4703 .7664 -.0356 .043 Uiso calc R 1 . . H
C8 1.20699(16) .91696(11) .17409(15) .0319(3) Uani d . 1 . . C
H8A 1.294(2) .9824(13) .2193(17) .035 Uiso d . 1 . . H
H8B 1.251(2) .8719(13) .1089(17) .035 Uiso d . 1 . . H
H8C 1.209(2) .8641(12) .2617(18) .035 Uiso d . 1 . . H
C9 .7508(2) 1.07188(12) .35281(16) .0406(3) Uani d . 1 A . C
H9A .6195 1.0957 .2976 .045 Uiso calc R 1 . . H
H9B .8299 1.1412 .3930 .045 Uiso calc R 1 . . H
H9C .7673 1.0209 .4470 .045 Uiso calc R 1 . . H
O1 .69443(12) .90995(8) .17293(11) .0371(3) Uani d . 1 A . O

loop_
_atom_site_aniso_label
_atom_site_aniso_U_11
_atom_site_aniso_U_22
_atom_site_aniso_U_33
_atom_site_aniso_U_12
_atom_site_aniso_U_13
_atom_site_aniso_U_23
C2 .0295(6) .0277(5) .0284(5) -.0042(4) .0132(4) -.0009(4)
C3 .0273(9) .0237(8) .0317(8) -.0012(6) .0150(7) -.0020(6)
C3S .028(7) .023(6) .028(7) -.006(5) .014(6) -.014(5)
C4 .0198(6) .0248(6) .0269(6) -.0009(4) .0108(5) -.0002(5)
C4S .039(6) .015(4) .017(4) .000(4) .013(4) .002(3)
C5 .0275(8) .0262(7) .0272(8) -.0034(6) .0113(6) -.0030(6)
C5S .029(7) .018(5) .022(6) -.005(4) .013(5) -.009(4)
C6 .0310(6) .0288(5) .0279(5) -.0006(4) .0149(4) -.0013(4)
C7 .0374(7) .0350(6) .0458(7) -.0121(5) .0193(5) -.0038(5)
C8 .0247(6) .0351(6) .0340(6) .0055(5) .0103(5) .0054(5)
C9 .0528(8) .0392(7) .0412(7) .0004(6) .0307(6) -.0045(5)
O1 .0385(5) .0388(5) .0451(5) -.0113(4) .0285(4) -.0098(4)

loop_
_atom_type_symbol
_atom_type_description
_atom_type_scat_dispersion_real
_atom_type_scat_dispersion_imag
_atom_type_scat_source
C C .0033 .0016 'International Tables Vol C Tables 4.2.6.8 and 6.1.1.4'
H H .0000 .0000 'International Tables Vol C Tables 4.2.6.8 and 6.1.1.4'
O O .0106 .0060 'International Tables Vol C Tables 4.2.6.8 and 6.1.1.4'

loop_
_geom_angle_atom_site_label_1
_geom_angle_atom_site_label_2
_geom_angle_atom_site_label_3
_geom_angle_site_symmetry_1
_geom_angle_site_symmetry_3
_geom_angle
C3S C2 C3 . . 27.7(7)
C3S C2 O1 . . 118.2(5)
C3 C2 O1 . . 122.85(11)
C3S C2 C7 . . 124.2(5)
C3 C2 C7 . . 126.54(12)
O1 C2 C7 . . 110.50(10)
C2 C3 C4 . . 124.49(14)
C2 C3S C4S . . 129.3(9)
C3 C4 C5 . . 107.37(11)
C3 C4 C8 . . 109.71(12)
C5 C4 C8 . . 108.71(11)
C3 C4 C4 . 3_775 110.59(12)
C5 C4 C4 . 3_775 110.77(13)
C8 C4 C4 . 3_775 109.64(11)
C4S C4S C3S 3_775 . 110.3(10)
C4S C4S C5S 3_775 . 110.5(10)
C3S C4S C5S . . 103.3(8)
C4S C4S C8 3_775 3_775 110.7(8)
C3S C4S C8 . 3_775 111.0(9)
C5S C4S C8 . 3_775 110.9(8)
C6 C5 C4 . . 124.93(13)
C6 C5S C4S . . 125.1(8)
C5 C6 C5S . . 28.3(6)
C5 C6 O1 . . 122.91(11)
C5S C6 O1 . . 120.0(4)
C5 C6 C9 . . 126.51(12)
C5S C6 C9 . . 122.5(5)
O1 C6 C9 . . 110.40(10)
C4 C8 C4S . 3_775 43.9(4)
C6 O1 C2 . . 117.37(9)

loop_
_geom_bond_atom_site_label_1
_geom_bond_atom_site_label_2
_geom_bond_site_symmetry_2
_geom_bond_distance
_geom_bond_publ_flag
C2 C3S . 1.306(14) ?
C2 C3 . 1.340(2) ?
C2 O1 . 1.3856(14) ?
C2 C7 . 1.4931(16) ?
C3 C4 . 1.511(2) ?
C3S C4S . 1.539(15) ?
C4 C5 . 1.5147(18) ?
C4 C8 . 1.5472(16) ?
C4 C4 3_775 1.589(2) ?
C4S C4S 3_775 1.53(2) ?
C4S C5S . 1.542(13) ?
C4S C8 3_775 1.556(9) ?
C5 C6 . 1.3303(19) ?
C5S C6 . 1.353(12) ?
C6 O1 . 1.3810(14) ?
C6 C9 . 1.4948(15) ?
C8 C4S 3_775 1.556(9) ?

loop_
_geom_torsion_atom_site_label_1
_geom_torsion_atom_site_label_2
_geom_torsion_atom_site_label_3
_geom_torsion_atom_site_label_4
_geom_torsion_site_symmetry_1
_geom_torsion_site_symmetry_4
_geom_torsion
C3S C2 C3 C4 . . 86.6(12)
O1 C2 C3 C4 . . -2.3(2)
C7 C2 C3 C4 . . -178.11(13)
C3 C2 C3S C4S . . -92.3(19)
O1 C2 C3S C4S . . 15(2)
C7 C2 C3S C4S . . 163.0(11)
C2 C3 C4 C5 . . .8(2)
C2 C3 C4 C8 . . 118.79(18)
C2 C3 C4 C4 . 3_775 -120.16(18)
C2 C3S C4S C4S . 3_775 115.7(16)
C2 C3S C4S C5S . . -2(2)
C2 C3S C4S C8 . 3_775 -121.3(15)
C3 C4 C5 C6 . . -.6(2)
C8 C4 C5 C6 . . -119.22(18)
C4 C4 C5 C6 3_775 . 120.25(19)
C4S C4S C5S C6 3_775 . -114.6(14)
C3S C4S C5S C6 . . 3.4(19)
C8 C4S C5S C6 3_775 . 122.4(13)
C4 C5 C6 C5S . . -91.3(10)
C4 C5 C6 O1 . . 1.9(3)
C4 C5 C6 C9 . . 176.63(13)
C4S C5S C6 C5 . . 86.8(16)
C4S C5S C6 O1 . . -17.7(17)
C4S C5S C6 C9 . . -165.5(9)
C3 C4 C8 C4S . 3_775 120.8(5)
C5 C4 C8 C4S . 3_775 -122.0(5)
C4 C4 C8 C4S 3_775 3_775 -.8(5)
C5 C6 O1 C2 . . -3.08(19)
C5S C6 O1 C2 . . 30.1(8)
C9 C6 O1 C2 . . -178.60(10)
C3S C2 O1 C6 . . -28.5(9)
C3 C2 O1 C6 . . 3.30(19)
C7 C2 O1 C6 . . 179.71(10)
